data_4315834
loop_
_publ_author_name
'Jincai Wu'
'Xiaobo Pan'
'Ning Tang'
'Chu-Chieh Lin'

_publ_section_title
;
 Bulky Bisphenol Ligand-Supported Aluminum-Sodium Inverse Crown Ether
 Complex
;
_journal_name_full 'Inorganic Chemistry'
_journal_page_first 5362
_journal_page_last 5364
_journal_paper_doi 10.1021/ic1006555
_journal_volume 49
_journal_year 2010
_chemical_formula_sum 'C43 H72 Al Na O6'
_chemical_formula_weight 734.98
_chemical_name_systematic
; 
 ? 
;
_space_group_IT_number 14
_symmetry_cell_setting monoclinic
_symmetry_space_group_name_Hall '-P 2ybc'
_symmetry_space_group_name_H-M 'P 1 21/c 1'
_atom_sites_solution_hydrogens geom
_atom_sites_solution_primary direct
_atom_sites_solution_secondary difmap
_audit_creation_method SHELXL-97
_cell_angle_alpha 90.00
_cell_angle_beta 90.195(17)
_cell_angle_gamma 90.00
_cell_formula_units_Z 4
_cell_length_a 11.029(4)
_cell_length_b 24.256(7)
_cell_length_c 18.807(6)
_cell_measurement_temperature 293(2)
_cell_volume 5031(3)
_computing_cell_refinement 'Bruker SMART'
_computing_data_collection 'Bruker SMART'
_computing_data_reduction 'Bruker SAINT'
_computing_molecular_graphics 'Bruker SHELXTL'
_computing_publication_material 'Bruker SHELXTL'
_computing_structure_refinement 'SHELXL-97 (Sheldrick, 1997)'
_computing_structure_solution 'SHELXS-97 (Sheldrick, 1990)'
_diffrn_ambient_temperature 293(2)
_diffrn_measured_fraction_theta_full 0.914
_diffrn_measured_fraction_theta_max 0.914
_diffrn_measurement_device_type 'CCD area detector'
_diffrn_measurement_method 'phi and omega scans'
_diffrn_radiation_monochromator graphite
_diffrn_radiation_source 'fine-focus sealed tube'
_diffrn_radiation_type MoK\a
_diffrn_radiation_wavelength 0.71073
_diffrn_reflns_av_R_equivalents 0.1989
_diffrn_reflns_av_sigmaI/netI 0.3063
_diffrn_reflns_limit_h_max 14
_diffrn_reflns_limit_h_min -11
_diffrn_reflns_limit_k_max 31
_diffrn_reflns_limit_k_min -31
_diffrn_reflns_limit_l_max 23
_diffrn_reflns_limit_l_min -24
_diffrn_reflns_number 28814
_diffrn_reflns_theta_full 27.80
_diffrn_reflns_theta_max 27.80
_diffrn_reflns_theta_min 2.03
_exptl_absorpt_coefficient_mu 0.086
_exptl_absorpt_correction_type none
_exptl_crystal_colour colorless
_exptl_crystal_density_diffrn 0.970
_exptl_crystal_density_method 'not measured'
_exptl_crystal_description block
_exptl_crystal_F_000 1608
_exptl_crystal_size_max 0.18
_exptl_crystal_size_mid 0.16
_exptl_crystal_size_min 0.13
_refine_diff_density_max 0.292
_refine_diff_density_min -0.172
_refine_diff_density_rms 0.040
_refine_ls_extinction_coef 0.246(14)
_refine_ls_extinction_expression Fc^*^=kFc[1+0.001xFc^2^\l^3^/sin(2\q)]^-1/4^
_refine_ls_extinction_method SHELXL
_refine_ls_goodness_of_fit_ref 0.873
_refine_ls_hydrogen_treatment constr
_refine_ls_matrix_type full
_refine_ls_number_parameters 472
_refine_ls_number_reflns 10895
_refine_ls_number_restraints 0
_refine_ls_restrained_S_all 0.873
_refine_ls_R_factor_all 0.2956
_refine_ls_R_factor_gt 0.0899
_refine_ls_shift/su_max 0.001
_refine_ls_shift/su_mean 0.000
_refine_ls_structure_factor_coef Fsqd
_refine_ls_weighting_details 'calc w=1/[\s^2^(Fo^2^)+(0.1284P)^2^+0.0000P] where P=(Fo^2^+2Fc^2^)/3'
_refine_ls_weighting_scheme calc
_refine_ls_wR_factor_gt 0.2007
_refine_ls_wR_factor_ref 0.3035
_reflns_number_gt 2850
_reflns_number_total 10895
_reflns_threshold_expression >2sigma(I)
_cod_data_source_file ic1006555_si_001_2.cif
_cod_data_source_block alm
_cod_depositor_comments
;
The following automatic conversions were performed:

'_symmetry_cell_setting' value 'Monoclinic' changed to 'monoclinic'
according to the built-in table from CIF Core dictionary named
'cif_core.dic' version 2.4.1 from 2010-06-29.

Automatic conversion script
Id: cif_fix_values 1646 2011-03-28 12:23:43Z adriana 
;
_cod_database_code 4315834

loop_
_symmetry_equiv_pos_as_xyz
'x, y, z'
'-x, y+1/2, -z+1/2'
'-x, -y, -z'
'x, -y-1/2, z-1/2'

loop_
_atom_site_label
_atom_site_type_symbol
_atom_site_fract_x
_atom_site_fract_y
_atom_site_fract_z
_atom_site_U_iso_or_equiv
_atom_site_adp_type
_atom_site_occupancy
_atom_site_symmetry_multiplicity
_atom_site_calc_flag
_atom_site_refinement_flags
_atom_site_disorder_assembly
_atom_site_disorder_group
Al1 Al 0.67781(13) 0.14829(6) 0.15643(8) 0.0777(6) Uani 1 1 d . . .
Na1 Na 0.61371(18) 0.17025(8) -0.00555(10) 0.0959(7) Uani 1 1 d . . .
O1 O 0.5940(3) 0.11714(13) 0.22185(16) 0.0821(10) Uani 1 1 d . . .
C1 C 0.3796(4) 0.11237(16) 0.2140(2) 0.0635(11) Uani 1 1 d . . .
O2 O 0.5994(3) 0.20466(12) 0.12035(16) 0.0756(9) Uani 1 1 d . . .
C2 C 0.2713(4) 0.0975(2) 0.2443(3) 0.0885(15) Uani 1 1 d . . .
H2A H 0.1991 0.1055 0.2208 0.106 Uiso 1 1 calc R . .
C3 C 0.2680(5) 0.0705(2) 0.3105(3) 0.0890(15) Uani 1 1 d . . .
C4 C 0.3753(4) 0.05893(18) 0.3434(3) 0.0719(13) Uani 1 1 d . . .
H4A H 0.3732 0.0403 0.3866 0.086 Uiso 1 1 calc R . .
C5 C 0.4867(4) 0.07341(17) 0.3163(2) 0.0678(12) Uani 1 1 d . . .
C6 C 0.4881(4) 0.10179(17) 0.2498(2) 0.0693(12) Uani 1 1 d . . .
C7 C 0.3825(4) 0.14159(19) 0.1405(2) 0.0755(13) Uani 1 1 d . . .
H7A H 0.4580 0.1301 0.1174 0.091 Uiso 1 1 calc R . .
C8 C 0.3886(4) 0.20363(18) 0.1473(2) 0.0652(12) Uani 1 1 d . . .
O9 O 0.7964(5) 0.1994(2) -0.0543(3) 0.1461(17) Uani 1 1 d . . .
C9 C 0.4972(4) 0.23317(19) 0.1378(2) 0.0667(12) Uani 1 1 d . . .
O10 O 0.5764(8) 0.1000(3) -0.0880(4) 0.183(2) Uani 1 1 d . . .
C10 C 0.4983(4) 0.2908(2) 0.1425(2) 0.0747(13) Uani 1 1 d . . .
O11 O 0.4708(5) 0.2239(2) -0.0632(3) 0.1579(19) Uani 1 1 d . . .
C11 C 0.3896(5) 0.3171(2) 0.1546(3) 0.0812(14) Uani 1 1 d . . .
H11A H 0.3890 0.3554 0.1566 0.097 Uiso 1 1 calc R . .
C12 C 0.2819(4) 0.2896(2) 0.1639(3) 0.0838(14) Uani 1 1 d . . .
C13 C 0.2853(4) 0.2330(2) 0.1611(3) 0.0792(14) Uani 1 1 d . . .
H13A H 0.2138 0.2136 0.1690 0.095 Uiso 1 1 calc R . .
O14 O 0.6864(3) 0.11010(14) 0.07827(18) 0.1055(12) Uani 1 1 d . . .
H14C H 0.7337 0.0825 0.0762 0.158 Uiso 1 1 d R . .
C14 C 0.1424(5) 0.0535(3) 0.3407(4) 0.115(2) Uani 1 1 d . . .
C15 C 0.0623(7) 0.1016(4) 0.3480(6) 0.191(4) Uani 1 1 d . . .
H15A H 0.0647 0.1231 0.3052 0.287 Uiso 1 1 calc R . .
H15B H 0.0890 0.1238 0.3873 0.287 Uiso 1 1 calc R . .
H15C H -0.0193 0.0894 0.3563 0.287 Uiso 1 1 calc R . .
C16 C 0.0865(10) 0.0120(6) 0.2966(8) 0.279(8) Uani 1 1 d . . .
H16A H 0.0846 0.0245 0.2481 0.419 Uiso 1 1 calc R . .
H16B H 0.0052 0.0054 0.3126 0.419 Uiso 1 1 calc R . .
H16C H 0.1324 -0.0216 0.2996 0.419 Uiso 1 1 calc R . .
C17 C 0.1647(7) 0.0257(6) 0.4135(6) 0.262(7) Uani 1 1 d . . .
H17A H 0.0887 0.0142 0.4332 0.393 Uiso 1 1 calc R . .
H17B H 0.2029 0.0515 0.4451 0.393 Uiso 1 1 calc R . .
H17C H 0.2163 -0.0058 0.4073 0.393 Uiso 1 1 calc R . .
C18 C 0.6039(4) 0.06053(19) 0.3558(2) 0.0762(13) Uani 1 1 d . . .
C19 C 0.6742(5) 0.1122(2) 0.3733(3) 0.0997(17) Uani 1 1 d . . .
H19A H 0.7021 0.1289 0.3301 0.150 Uiso 1 1 calc R . .
H19B H 0.7425 0.1029 0.4027 0.150 Uiso 1 1 calc R . .
H19C H 0.6227 0.1375 0.3981 0.150 Uiso 1 1 calc R . .
C20 C 0.6803(5) 0.0228(2) 0.3090(3) 0.1056(18) Uani 1 1 d . . .
H20A H 0.6917 0.0397 0.2634 0.158 Uiso 1 1 calc R . .
H20B H 0.6394 -0.0119 0.3030 0.158 Uiso 1 1 calc R . .
H20C H 0.7577 0.0167 0.3311 0.158 Uiso 1 1 calc R . .
C21 C 0.5815(5) 0.0312(3) 0.4265(3) 0.1146(19) Uani 1 1 d . . .
H21A H 0.6577 0.0238 0.4494 0.172 Uiso 1 1 calc R . .
H21B H 0.5397 -0.0029 0.4179 0.172 Uiso 1 1 calc R . .
H21C H 0.5330 0.0542 0.4566 0.172 Uiso 1 1 calc R . .
C22 C 0.1625(6) 0.3230(3) 0.1755(5) 0.123(2) Uani 1 1 d . . .
C24 C 0.1334(14) 0.3507(9) 0.1089(8) 0.435(18) Uani 1 1 d . . .
H24A H 0.1218 0.3237 0.0721 0.653 Uiso 1 1 calc R . .
H24B H 0.1988 0.3748 0.0961 0.653 Uiso 1 1 calc R . .
H24C H 0.0604 0.3718 0.1145 0.653 Uiso 1 1 calc R . .
C25 C 0.0695(8) 0.2904(4) 0.2058(10) 0.316(10) Uani 1 1 d . . .
H25A H 0.0522 0.2598 0.1751 0.473 Uiso 1 1 calc R . .
H25B H -0.0022 0.3124 0.2114 0.473 Uiso 1 1 calc R . .
H25C H 0.0956 0.2771 0.2514 0.473 Uiso 1 1 calc R . .
C23 C 0.1802(8) 0.3670(4) 0.2291(8) 0.251(7) Uani 1 1 d . . .
H23A H 0.2606 0.3818 0.2249 0.376 Uiso 1 1 calc R . .
H23B H 0.1694 0.3520 0.2758 0.376 Uiso 1 1 calc R . .
H23C H 0.1220 0.3958 0.2212 0.376 Uiso 1 1 calc R . .
C26 C 0.2797(5) 0.1223(2) 0.0927(3) 0.1057(18) Uani 1 1 d . . .
H26A H 0.2781 0.0827 0.0917 0.159 Uiso 1 1 calc R . .
H26B H 0.2920 0.1361 0.0454 0.159 Uiso 1 1 calc R . .
H26C H 0.2041 0.1359 0.1107 0.159 Uiso 1 1 calc R . .
C27 C 0.6158(5) 0.3242(2) 0.1357(3) 0.0888(15) Uani 1 1 d . . .
C28 C 0.6862(6) 0.3104(3) 0.0657(4) 0.135(2) Uani 1 1 d . . .
H28A H 0.7349 0.2781 0.0729 0.202 Uiso 1 1 calc R . .
H28B H 0.7376 0.3409 0.0533 0.202 Uiso 1 1 calc R . .
H28C H 0.6293 0.3039 0.0278 0.202 Uiso 1 1 calc R . .
C29 C 0.5949(6) 0.3845(2) 0.1317(5) 0.149(3) Uani 1 1 d . . .
H29A H 0.5676 0.3977 0.1770 0.224 Uiso 1 1 calc R . .
H29B H 0.5344 0.3922 0.0962 0.224 Uiso 1 1 calc R . .
H29C H 0.6692 0.4027 0.1193 0.224 Uiso 1 1 calc R . .
C30 C 0.6992(5) 0.3104(3) 0.1954(4) 0.118(2) Uani 1 1 d . . .
H30A H 0.6600 0.3183 0.2398 0.176 Uiso 1 1 calc R . .
H30B H 0.7716 0.3322 0.1916 0.176 Uiso 1 1 calc R . .
H30C H 0.7197 0.2720 0.1934 0.176 Uiso 1 1 calc R . .
C31 C 0.8372(5) 0.1644(3) 0.1944(4) 0.121(2) Uani 1 1 d . . .
H31A H 0.8591 0.1369 0.2287 0.181 Uiso 1 1 calc R . .
H31B H 0.8364 0.2000 0.2168 0.181 Uiso 1 1 calc R . .
H31C H 0.8953 0.1644 0.1564 0.181 Uiso 1 1 calc R . .
C64 C 0.4702(12) 0.2320(7) -0.1358(6) 0.228(6) Uani 1 1 d . . .
H64A H 0.5519 0.2402 -0.1516 0.274 Uiso 1 1 calc R . .
H64B H 0.4439 0.1984 -0.1593 0.274 Uiso 1 1 calc R . .
C65 C 0.398(2) 0.2728(6) -0.1540(6) 0.257(9) Uani 1 1 d . . .
H65A H 0.3471 0.2618 -0.1939 0.309 Uiso 1 1 calc R . .
H65B H 0.4450 0.3046 -0.1682 0.309 Uiso 1 1 calc R . .
C66 C 0.3225(11) 0.2865(5) -0.0934(9) 0.216(5) Uani 1 1 d . . .
H66A H 0.3239 0.3259 -0.0841 0.259 Uiso 1 1 calc R . .
H66B H 0.2393 0.2749 -0.1011 0.259 Uiso 1 1 calc R . .
C67 C 0.3765(10) 0.2567(5) -0.0366(5) 0.193(4) Uani 1 1 d . . .
H67A H 0.3162 0.2336 -0.0139 0.231 Uiso 1 1 calc R . .
H67B H 0.4081 0.2822 -0.0014 0.231 Uiso 1 1 calc R . .
C68 C 0.9000(12) 0.1863(7) -0.0221(9) 0.318(11) Uani 1 1 d . . .
H68A H 0.9138 0.1470 -0.0269 0.381 Uiso 1 1 calc R . .
H68B H 0.8934 0.1946 0.0282 0.381 Uiso 1 1 calc R . .
C69 C 0.9965(14) 0.2141(10) -0.0496(11) 0.327(11) Uani 1 1 d . . .
H69A H 1.0482 0.2279 -0.0118 0.393 Uiso 1 1 calc R . .
H69B H 1.0440 0.1901 -0.0800 0.393 Uiso 1 1 calc R . .
C70 C 0.9472(18) 0.2576(7) -0.0887(12) 0.299(10) Uani 1 1 d . . .
H70A H 0.9909 0.2625 -0.1330 0.359 Uiso 1 1 calc R . .
H70B H 0.9510 0.2916 -0.0618 0.359 Uiso 1 1 calc R . .
C71 C 0.8201(10) 0.2418(4) -0.1027(5) 0.183(4) Uani 1 1 d . . .
H71A H 0.7661 0.2727 -0.0949 0.219 Uiso 1 1 calc R . .
H71B H 0.8102 0.2289 -0.1512 0.219 Uiso 1 1 calc R . .
C72 C 0.6593(15) 0.0802(5) -0.1415(7) 0.243(6) Uani 1 1 d . . .
H72A H 0.6768 0.1085 -0.1764 0.292 Uiso 1 1 calc R . .
H72B H 0.7347 0.0676 -0.1203 0.292 Uiso 1 1 calc R . .
C73 C 0.5940(16) 0.0358(5) -0.1723(7) 0.247(6) Uani 1 1 d . . .
H73A H 0.5656 0.0467 -0.2191 0.297 Uiso 1 1 calc R . .
H73B H 0.6481 0.0046 -0.1782 0.297 Uiso 1 1 calc R . .
C74 C 0.4949(15) 0.0196(7) -0.1314(10) 0.318(11) Uani 1 1 d . . .
H74A H 0.5088 -0.0155 -0.1082 0.381 Uiso 1 1 calc R . .
H74B H 0.4210 0.0178 -0.1594 0.381 Uiso 1 1 calc R . .
C75 C 0.4921(13) 0.0657(6) -0.0796(9) 0.279(8) Uani 1 1 d . . .
H75A H 0.4150 0.0847 -0.0839 0.335 Uiso 1 1 calc R . .
H75B H 0.4972 0.0507 -0.0319 0.335 Uiso 1 1 calc R . .

loop_
_atom_site_aniso_label
_atom_site_aniso_U_11
_atom_site_aniso_U_22
_atom_site_aniso_U_33
_atom_site_aniso_U_23
_atom_site_aniso_U_13
_atom_site_aniso_U_12
Al1 0.0775(10) 0.0813(11) 0.0743(10) 0.0132(8) 0.0077(7) 0.0005(7)
Na1 0.1117(15) 0.0991(15) 0.0770(13) -0.0044(10) 0.0031(11) 0.0020(11)
O1 0.077(2) 0.094(2) 0.075(2) 0.0203(17) 0.0057(16) -0.0034(17)
C1 0.069(3) 0.055(3) 0.067(3) 0.006(2) -0.009(2) -0.009(2)
O2 0.083(2) 0.066(2) 0.077(2) 0.0091(16) 0.0138(16) 0.0049(16)
C2 0.073(3) 0.080(3) 0.112(4) 0.006(3) -0.009(3) 0.000(3)
C3 0.084(4) 0.078(3) 0.105(4) 0.025(3) 0.018(3) -0.002(3)
C4 0.076(3) 0.067(3) 0.072(3) 0.013(2) 0.013(3) 0.003(2)
C5 0.076(3) 0.057(3) 0.071(3) 0.006(2) -0.004(2) -0.003(2)
C6 0.086(3) 0.057(3) 0.065(3) 0.004(2) 0.005(3) -0.016(2)
C7 0.087(3) 0.073(3) 0.066(3) 0.002(2) -0.011(2) -0.001(2)
C8 0.077(3) 0.066(3) 0.052(3) 0.006(2) -0.006(2) -0.006(3)
O9 0.135(4) 0.160(4) 0.143(4) 0.029(4) 0.030(3) -0.013(3)
C9 0.076(3) 0.062(3) 0.061(3) 0.004(2) -0.002(2) -0.001(2)
O10 0.251(7) 0.147(5) 0.150(5) -0.052(4) -0.036(5) -0.040(5)
C10 0.082(3) 0.071(3) 0.071(3) 0.009(2) 0.000(2) -0.005(3)
O11 0.176(4) 0.203(5) 0.094(4) -0.001(3) -0.011(3) 0.072(4)
C11 0.092(4) 0.064(3) 0.088(4) 0.002(3) 0.003(3) 0.003(3)
C12 0.071(3) 0.077(4) 0.104(4) -0.004(3) -0.001(3) 0.006(3)
C13 0.071(3) 0.081(4) 0.086(4) 0.004(3) -0.007(2) -0.002(3)
O14 0.136(3) 0.089(2) 0.091(3) 0.000(2) 0.029(2) 0.026(2)
C14 0.076(4) 0.131(5) 0.138(6) 0.033(4) 0.022(4) -0.015(4)
C15 0.107(5) 0.202(9) 0.266(11) 0.078(8) 0.075(6) 0.041(6)
C16 0.208(10) 0.295(14) 0.336(17) -0.095(13) 0.127(11) -0.158(11)
C17 0.120(6) 0.417(17) 0.250(12) 0.221(13) 0.079(7) 0.031(8)
C18 0.088(3) 0.069(3) 0.071(3) 0.025(3) 0.000(3) -0.004(3)
C19 0.109(4) 0.111(4) 0.079(3) 0.001(3) -0.006(3) -0.019(3)
C20 0.098(4) 0.108(4) 0.110(4) 0.019(4) -0.015(3) 0.011(3)
C21 0.125(4) 0.115(5) 0.104(4) 0.034(4) -0.007(3) -0.010(4)
C22 0.089(4) 0.112(5) 0.169(7) 0.027(5) 0.016(4) 0.026(4)
C24 0.35(2) 0.74(4) 0.209(13) 0.062(19) 0.010(12) 0.43(3)
C25 0.106(6) 0.172(9) 0.67(3) 0.012(13) 0.162(12) 0.021(6)
C23 0.148(7) 0.149(8) 0.46(2) -0.114(11) 0.061(10) 0.029(6)
C26 0.136(5) 0.094(4) 0.087(4) -0.006(3) -0.034(3) -0.014(3)
C27 0.095(4) 0.071(4) 0.101(4) 0.006(3) 0.006(3) -0.009(3)
C28 0.124(5) 0.144(6) 0.137(6) 0.015(4) 0.036(4) -0.034(4)
C29 0.130(5) 0.076(4) 0.243(9) 0.025(5) 0.043(5) -0.015(4)
C30 0.093(4) 0.116(5) 0.144(6) 0.004(4) -0.002(4) -0.016(3)
C31 0.094(4) 0.132(5) 0.136(5) 0.038(4) -0.009(4) -0.006(3)
C64 0.290(14) 0.311(17) 0.084(7) 0.016(9) 0.037(7) 0.092(12)
C65 0.48(3) 0.202(13) 0.089(7) 0.033(8) -0.045(12) -0.088(15)
C66 0.222(10) 0.206(11) 0.220(13) 0.075(10) -0.057(10) 0.063(8)
C67 0.221(10) 0.244(11) 0.113(7) 0.031(7) 0.022(7) 0.050(9)
C68 0.136(9) 0.40(2) 0.42(2) 0.268(19) 0.049(11) 0.022(11)
C69 0.190(13) 0.46(3) 0.33(2) 0.13(2) -0.003(13) -0.103(18)
C70 0.243(16) 0.261(16) 0.39(3) 0.136(15) 0.085(15) -0.092(13)
C71 0.194(9) 0.199(9) 0.155(8) 0.082(7) 0.044(7) -0.009(7)
C72 0.384(19) 0.163(10) 0.184(10) -0.044(8) 0.068(12) 0.025(11)
C73 0.37(2) 0.133(8) 0.238(13) -0.072(9) 0.049(13) -0.051(10)
C74 0.335(18) 0.272(17) 0.35(2) -0.195(16) 0.124(16) -0.150(15)
C75 0.276(15) 0.257(14) 0.305(17) -0.130(14) 0.080(13) -0.122(13)

loop_
_atom_type_symbol
_atom_type_description
_atom_type_scat_dispersion_real
_atom_type_scat_dispersion_imag
_atom_type_scat_source
C C 0.0033 0.0016 'International Tables Vol C Tables 4.2.6.8 and 6.1.1.4'
H H 0.0000 0.0000 'International Tables Vol C Tables 4.2.6.8 and 6.1.1.4'
Al Al 0.0645 0.0514 'International Tables Vol C Tables 4.2.6.8 and 6.1.1.4'
Na Na 0.0362 0.0249 'International Tables Vol C Tables 4.2.6.8 and 6.1.1.4'
O O 0.0106 0.0060 'International Tables Vol C Tables 4.2.6.8 and 6.1.1.4'

loop_
_geom_angle_atom_site_label_1
_geom_angle_atom_site_label_2
_geom_angle_atom_site_label_3
_geom_angle
_geom_angle_site_symmetry_1
_geom_angle_site_symmetry_3
_geom_angle_publ_flag
O1 Al1 O14 113.71(18) . . ?
O1 Al1 O2 110.78(16) . . ?
O14 Al1 O2 96.69(16) . . ?
O1 Al1 C31 108.4(2) . . ?
O14 Al1 C31 111.5(3) . . ?
O2 Al1 C31 115.5(2) . . ?
O1 Al1 Na1 130.07(13) . . ?
O14 Al1 Na1 44.80(13) . . ?
O2 Al1 Na1 52.33(11) . . ?
C31 Al1 Na1 121.3(2) . . ?
O14 Na1 O11 156.6(2) . . ?
O14 Na1 O9 99.4(2) . . ?
O11 Na1 O9 103.6(2) . . ?
O14 Na1 O10 93.0(2) . . ?
O11 Na1 O10 88.9(2) . . ?
O9 Na1 O10 96.3(3) . . ?
O14 Na1 O2 65.57(12) . . ?
O11 Na1 O2 102.10(17) . . ?
O9 Na1 O2 109.11(17) . . ?
O10 Na1 O2 148.6(2) . . ?
O14 Na1 Al1 32.36(9) . . ?
O11 Na1 Al1 134.00(17) . . ?
O9 Na1 Al1 103.84(17) . . ?
O10 Na1 Al1 123.56(19) . . ?
O2 Na1 Al1 33.47(8) . . ?
C6 O1 Al1 151.5(3) . . ?
C2 C1 C6 119.8(4) . . ?
C2 C1 C7 120.7(4) . . ?
C6 C1 C7 119.6(4) . . ?
C9 O2 Al1 135.2(3) . . ?
C9 O2 Na1 116.7(3) . . ?
Al1 O2 Na1 94.20(14) . . ?
C1 C2 C3 121.0(5) . . ?
C1 C2 H2A 119.5 . . ?
C3 C2 H2A 119.5 . . ?
C4 C3 C2 118.2(4) . . ?
C4 C3 C14 123.5(5) . . ?
C2 C3 C14 118.2(5) . . ?
C3 C4 C5 123.5(4) . . ?
C3 C4 H4A 118.2 . . ?
C5 C4 H4A 118.2 . . ?
C4 C5 C6 117.4(4) . . ?
C4 C5 C18 121.5(4) . . ?
C6 C5 C18 121.1(4) . . ?
O1 C6 C1 120.5(4) . . ?
O1 C6 C5 119.4(4) . . ?
C1 C6 C5 120.0(4) . . ?
C8 C7 C26 112.9(4) . . ?
C8 C7 C1 112.3(3) . . ?
C26 C7 C1 111.6(4) . . ?
C8 C7 H7A 106.5 . . ?
C26 C7 H7A 106.5 . . ?
C1 C7 H7A 106.5 . . ?
C13 C8 C9 117.9(4) . . ?
C13 C8 C7 119.8(4) . . ?
C9 C8 C7 122.2(4) . . ?
C68 O9 C71 108.1(8) . . ?
C68 O9 Na1 119.4(6) . . ?
C71 O9 Na1 130.0(6) . . ?
O2 C9 C8 118.5(4) . . ?
O2 C9 C10 121.0(4) . . ?
C8 C9 C10 120.5(4) . . ?
C75 O10 C72 109.7(9) . . ?
C75 O10 Na1 121.8(8) . . ?
C72 O10 Na1 126.4(9) . . ?
C11 C10 C9 117.7(4) . . ?
C11 C10 C27 120.3(5) . . ?
C9 C10 C27 122.0(4) . . ?
C64 O11 C67 105.7(7) . . ?
C64 O11 Na1 123.0(6) . . ?
C67 O11 Na1 131.1(5) . . ?
C10 C11 C12 123.3(5) . . ?
C10 C11 H11A 118.3 . . ?
C12 C11 H11A 118.3 . . ?
C13 C12 C11 117.2(4) . . ?
C13 C12 C22 123.2(5) . . ?
C11 C12 C22 119.6(5) . . ?
C12 C13 C8 123.3(5) . . ?
C12 C13 H13A 118.3 . . ?
C8 C13 H13A 118.3 . . ?
Al1 O14 Na1 102.84(17) . . ?
Al1 O14 H14C 119.6 . . ?
Na1 O14 H14C 133.1 . . ?
C16 C14 C15 110.6(8) . . ?
C16 C14 C17 105.8(9) . . ?
C15 C14 C17 111.0(7) . . ?
C16 C14 C3 110.7(6) . . ?
C15 C14 C3 111.1(5) . . ?
C17 C14 C3 107.5(5) . . ?
C14 C15 H15A 109.5 . . ?
C14 C15 H15B 109.5 . . ?
H15A C15 H15B 109.5 . . ?
C14 C15 H15C 109.5 . . ?
H15A C15 H15C 109.5 . . ?
H15B C15 H15C 109.5 . . ?
C14 C16 H16A 109.5 . . ?
C14 C16 H16B 109.5 . . ?
H16A C16 H16B 109.5 . . ?
C14 C16 H16C 109.5 . . ?
H16A C16 H16C 109.5 . . ?
H16B C16 H16C 109.5 . . ?
C14 C17 H17A 109.5 . . ?
C14 C17 H17B 109.5 . . ?
H17A C17 H17B 109.5 . . ?
C14 C17 H17C 109.5 . . ?
H17A C17 H17C 109.5 . . ?
H17B C17 H17C 109.5 . . ?
C19 C18 C20 109.8(4) . . ?
C19 C18 C5 111.8(4) . . ?
C20 C18 C5 108.1(4) . . ?
C19 C18 C21 106.4(4) . . ?
C20 C18 C21 108.3(4) . . ?
C5 C18 C21 112.4(4) . . ?
C18 C19 H19A 109.5 . . ?
C18 C19 H19B 109.5 . . ?
H19A C19 H19B 109.5 . . ?
C18 C19 H19C 109.5 . . ?
H19A C19 H19C 109.5 . . ?
H19B C19 H19C 109.5 . . ?
C18 C20 H20A 109.5 . . ?
C18 C20 H20B 109.5 . . ?
H20A C20 H20B 109.5 . . ?
C18 C20 H20C 109.5 . . ?
H20A C20 H20C 109.5 . . ?
H20B C20 H20C 109.5 . . ?
C18 C21 H21A 109.5 . . ?
C18 C21 H21B 109.5 . . ?
H21A C21 H21B 109.5 . . ?
C18 C21 H21C 109.5 . . ?
H21A C21 H21C 109.5 . . ?
H21B C21 H21C 109.5 . . ?
C24 C22 C25 116.5(11) . . ?
C24 C22 C23 106.4(11) . . ?
C25 C22 C23 102.9(10) . . ?
C24 C22 C12 107.6(7) . . ?
C25 C22 C12 112.2(6) . . ?
C23 C22 C12 111.1(6) . . ?
C22 C24 H24A 109.5 . . ?
C22 C24 H24B 109.5 . . ?
H24A C24 H24B 109.5 . . ?
C22 C24 H24C 109.5 . . ?
H24A C24 H24C 109.5 . . ?
H24B C24 H24C 109.5 . . ?
C22 C25 H25A 109.5 . . ?
C22 C25 H25B 109.5 . . ?
H25A C25 H25B 109.5 . . ?
C22 C25 H25C 109.5 . . ?
H25A C25 H25C 109.5 . . ?
H25B C25 H25C 109.5 . . ?
C22 C23 H23A 109.5 . . ?
C22 C23 H23B 109.5 . . ?
H23A C23 H23B 109.5 . . ?
C22 C23 H23C 109.5 . . ?
H23A C23 H23C 109.5 . . ?
H23B C23 H23C 109.5 . . ?
C7 C26 H26A 109.5 . . ?
C7 C26 H26B 109.5 . . ?
H26A C26 H26B 109.5 . . ?
C7 C26 H26C 109.5 . . ?
H26A C26 H26C 109.5 . . ?
H26B C26 H26C 109.5 . . ?
C29 C27 C30 110.8(6) . . ?
C29 C27 C10 113.3(5) . . ?
C30 C27 C10 109.8(4) . . ?
C29 C27 C28 104.2(5) . . ?
C30 C27 C28 106.3(5) . . ?
C10 C27 C28 112.2(5) . . ?
C27 C28 H28A 109.5 . . ?
C27 C28 H28B 109.5 . . ?
H28A C28 H28B 109.5 . . ?
C27 C28 H28C 109.5 . . ?
H28A C28 H28C 109.5 . . ?
H28B C28 H28C 109.5 . . ?
C27 C29 H29A 109.5 . . ?
C27 C29 H29B 109.5 . . ?
H29A C29 H29B 109.5 . . ?
C27 C29 H29C 109.5 . . ?
H29A C29 H29C 109.5 . . ?
H29B C29 H29C 109.5 . . ?
C27 C30 H30A 109.5 . . ?
C27 C30 H30B 109.5 . . ?
H30A C30 H30B 109.5 . . ?
C27 C30 H30C 109.5 . . ?
H30A C30 H30C 109.5 . . ?
H30B C30 H30C 109.5 . . ?
Al1 C31 H31A 109.5 . . ?
Al1 C31 H31B 109.5 . . ?
H31A C31 H31B 109.5 . . ?
Al1 C31 H31C 109.5 . . ?
H31A C31 H31C 109.5 . . ?
H31B C31 H31C 109.5 . . ?
C65 C64 O11 111.4(11) . . ?
C65 C64 H64A 109.3 . . ?
O11 C64 H64A 109.3 . . ?
C65 C64 H64B 109.3 . . ?
O11 C64 H64B 109.3 . . ?
H64A C64 H64B 108.0 . . ?
C64 C65 C66 108.4(10) . . ?
C64 C65 H65A 110.0 . . ?
C66 C65 H65A 110.0 . . ?
C64 C65 H65B 110.0 . . ?
C66 C65 H65B 110.0 . . ?
H65A C65 H65B 108.4 . . ?
C67 C66 C65 103.6(11) . . ?
C67 C66 H66A 111.0 . . ?
C65 C66 H66A 111.0 . . ?
C67 C66 H66B 111.0 . . ?
C65 C66 H66B 111.0 . . ?
H66A C66 H66B 109.0 . . ?
C66 C67 O11 109.3(9) . . ?
C66 C67 H67A 109.8 . . ?
O11 C67 H67A 109.8 . . ?
C66 C67 H67B 109.8 . . ?
O11 C67 H67B 109.8 . . ?
H67A C67 H67B 108.3 . . ?
O9 C68 C69 112.3(12) . . ?
O9 C68 H68A 109.1 . . ?
C69 C68 H68A 109.1 . . ?
O9 C68 H68B 109.1 . . ?
C69 C68 H68B 109.1 . . ?
H68A C68 H68B 107.9 . . ?
C70 C69 C68 105.7(14) . . ?
C70 C69 H69A 110.6 . . ?
C68 C69 H69A 110.6 . . ?
C70 C69 H69B 110.6 . . ?
C68 C69 H69B 110.6 . . ?
H69A C69 H69B 108.7 . . ?
C69 C70 C71 105.4(11) . . ?
C69 C70 H70A 110.7 . . ?
C71 C70 H70A 110.7 . . ?
C69 C70 H70B 110.7 . . ?
C71 C70 H70B 110.7 . . ?
H70A C70 H70B 108.8 . . ?
O9 C71 C70 104.7(9) . . ?
O9 C71 H71A 110.8 . . ?
C70 C71 H71A 110.8 . . ?
O9 C71 H71B 110.8 . . ?
C70 C71 H71B 110.8 . . ?
H71A C71 H71B 108.9 . . ?
C73 C72 O10 102.5(12) . . ?
C73 C72 H72A 111.3 . . ?
O10 C72 H72A 111.3 . . ?
C73 C72 H72B 111.3 . . ?
O10 C72 H72B 111.3 . . ?
H72A C72 H72B 109.2 . . ?
C74 C73 C72 112.7(12) . . ?
C74 C73 H73A 109.1 . . ?
C72 C73 H73A 109.1 . . ?
C74 C73 H73B 109.1 . . ?
C72 C73 H73B 109.1 . . ?
H73A C73 H73B 107.8 . . ?
C73 C74 C75 99.7(10) . . ?
C73 C74 H74A 111.8 . . ?
C75 C74 H74A 111.8 . . ?
C73 C74 H74B 111.8 . . ?
C75 C74 H74B 111.8 . . ?
H74A C74 H74B 109.6 . . ?
O10 C75 C74 113.6(11) . . ?
O10 C75 H75A 108.8 . . ?
C74 C75 H75A 108.8 . . ?
O10 C75 H75B 108.8 . . ?
C74 C75 H75B 108.8 . . ?
H75A C75 H75B 107.7 . . ?

loop_
_geom_bond_atom_site_label_1
_geom_bond_atom_site_label_2
_geom_bond_distance
_geom_bond_site_symmetry_2
_geom_bond_publ_flag
Al1 O1 1.717(3) . ?
Al1 O14 1.740(4) . ?
Al1 O2 1.753(3) . ?
Al1 C31 1.935(6) . ?
Al1 Na1 3.170(3) . ?
Na1 O14 2.291(4) . ?
Na1 O11 2.312(5) . ?
Na1 O9 2.327(5) . ?
Na1 O10 2.338(6) . ?
Na1 O2 2.516(4) . ?
O1 C6 1.336(5) . ?
C1 C2 1.373(6) . ?
C1 C6 1.395(6) . ?
C1 C7 1.554(6) . ?
O2 C9 1.364(5) . ?
C2 C3 1.407(7) . ?
C2 H2A 0.9300 . ?
C3 C4 1.363(6) . ?
C3 C14 1.555(7) . ?
C4 C5 1.378(6) . ?
C4 H4A 0.9300 . ?
C5 C6 1.427(6) . ?
C5 C18 1.522(6) . ?
C7 C8 1.512(6) . ?
C7 C26 1.519(6) . ?
C7 H7A 0.9800 . ?
C8 C13 1.368(6) . ?
C8 C9 1.408(6) . ?
O9 C68 1.330(13) . ?
O9 C71 1.398(8) . ?
C9 C10 1.400(6) . ?
O10 C75 1.258(11) . ?
O10 C72 1.445(11) . ?
C10 C11 1.378(6) . ?
C10 C27 1.535(7) . ?
O11 C64 1.380(11) . ?
O11 C67 1.403(10) . ?
C11 C12 1.373(7) . ?
C11 H11A 0.9300 . ?
C12 C13 1.375(7) . ?
C12 C22 1.563(8) . ?
C13 H13A 0.9300 . ?
O14 H14C 0.8499 . ?
C14 C16 1.443(12) . ?
C14 C15 1.471(9) . ?
C14 C17 1.544(10) . ?
C15 H15A 0.9600 . ?
C15 H15B 0.9600 . ?
C15 H15C 0.9600 . ?
C16 H16A 0.9600 . ?
C16 H16B 0.9600 . ?
C16 H16C 0.9600 . ?
C17 H17A 0.9600 . ?
C17 H17B 0.9600 . ?
C17 H17C 0.9600 . ?
C18 C19 1.508(7) . ?
C18 C20 1.527(7) . ?
C18 C21 1.528(6) . ?
C19 H19A 0.9600 . ?
C19 H19B 0.9600 . ?
C19 H19C 0.9600 . ?
C20 H20A 0.9600 . ?
C20 H20B 0.9600 . ?
C20 H20C 0.9600 . ?
C21 H21A 0.9600 . ?
C21 H21B 0.9600 . ?
C21 H21C 0.9600 . ?
C22 C24 1.456(15) . ?
C22 C25 1.416(11) . ?
C22 C23 1.480(12) . ?
C24 H24A 0.9600 . ?
C24 H24B 0.9600 . ?
C24 H24C 0.9600 . ?
C25 H25A 0.9600 . ?
C25 H25B 0.9600 . ?
C25 H25C 0.9600 . ?
C23 H23A 0.9600 . ?
C23 H23B 0.9600 . ?
C23 H23C 0.9600 . ?
C26 H26A 0.9600 . ?
C26 H26B 0.9600 . ?
C26 H26C 0.9600 . ?
C27 C29 1.483(7) . ?
C27 C30 1.487(8) . ?
C27 C28 1.567(8) . ?
C28 H28A 0.9600 . ?
C28 H28B 0.9600 . ?
C28 H28C 0.9600 . ?
C29 H29A 0.9600 . ?
C29 H29B 0.9600 . ?
C29 H29C 0.9600 . ?
C30 H30A 0.9600 . ?
C30 H30B 0.9600 . ?
C30 H30C 0.9600 . ?
C31 H31A 0.9600 . ?
C31 H31B 0.9600 . ?
C31 H31C 0.9600 . ?
C64 C65 1.317(18) . ?
C64 H64A 0.9700 . ?
C64 H64B 0.9700 . ?
C65 C66 1.451(17) . ?
C65 H65A 0.9700 . ?
C65 H65B 0.9700 . ?
C66 C67 1.419(12) . ?
C66 H66A 0.9700 . ?
C66 H66B 0.9700 . ?
C67 H67A 0.9700 . ?
C67 H67B 0.9700 . ?
C68 C69 1.363(17) . ?
C68 H68A 0.9700 . ?
C68 H68B 0.9700 . ?
C69 C70 1.396(19) . ?
C69 H69A 0.9700 . ?
C69 H69B 0.9700 . ?
C70 C71 1.477(17) . ?
C70 H70A 0.9700 . ?
C70 H70B 0.9700 . ?
C71 H71A 0.9700 . ?
C71 H71B 0.9700 . ?
C72 C73 1.418(16) . ?
C72 H72A 0.9700 . ?
C72 H72B 0.9700 . ?
C73 C74 1.396(14) . ?
C73 H73A 0.9700 . ?
C73 H73B 0.9700 . ?
C74 C75 1.483(14) . ?
C74 H74A 0.9700 . ?
C74 H74B 0.9700 . ?
C75 H75A 0.9700 . ?
C75 H75B 0.9700 . ?
